data_1522047
loop_
_publ_author_name
'Tortelier, J.'
'Emge, T.J.'
'Veith, G.'
'Greenblatt, M.'

_publ_section_title
;
 Synthesis, crystal structure, and physical properties of Sr0.93 (Six
 Nb1-x) Nb10 O19 (x=0.87)
;
_journal_name_full 'Journal of Solid State Chemistry'
_journal_page_first 540
_journal_page_last 545
_journal_volume 152
_journal_year 2000
_chemical_formula_sum 'Nb10.132 O19 Si0.867 Sr0.926'
_chemical_name_systematic 'Sr0.926 (Si0.867 Nb0.132) Nb10 O19'
_space_group_IT_number 148
_symmetry_space_group_name_Hall '-R 3'
_symmetry_space_group_name_H-M 'R -3 :H'
_cell_angle_alpha 90
_cell_angle_beta 90
_cell_angle_gamma 120
_cell_formula_units_Z 6
_cell_length_a 7.843
_cell_length_b 7.843
_cell_length_c 42.26
_cell_volume 2251.254
_citation_journal_id_ASTM JSSCBI
_cod_data_source_file Tortelier_JSSCBI_2000_1924.cif
_cod_data_source_block Nb10.132O19Si0.867Sr0.926
_cod_database_code 1522047

loop_
_symmetry_equiv_pos_as_xyz
x,y,z
-y,x-y,z
-x+y,-x,z
-x,-y,-z
y,-x+y,-z
x-y,x,-z
x+2/3,y+1/3,z+1/3
-y+2/3,x-y+1/3,z+1/3
-x+y+2/3,-x+1/3,z+1/3
-x+2/3,-y+1/3,-z+1/3
y+2/3,-x+y+1/3,-z+1/3
x-y+2/3,x+1/3,-z+1/3
x+1/3,y+2/3,z+2/3
-y+1/3,x-y+2/3,z+2/3
-x+y+1/3,-x+2/3,z+2/3
-x+1/3,-y+2/3,-z+2/3
y+1/3,-x+y+2/3,-z+2/3
x-y+1/3,x+2/3,-z+2/3

loop_
_atom_site_label
_atom_site_type_symbol
_atom_site_fract_x
_atom_site_fract_y
_atom_site_fract_z
_atom_site_occupancy
_atom_site_U_iso_or_equiv
Nb1 Nb+2 0.2182 0.191 0.4183 1 0.0
O4 O-2 0.5796 0.8478 0.4978 1 0.0
Sr2 Sr+2 0 0 0 0.852 0.0
O2 O-2 0.4341 0.1738 0.3897 1 0.0
Si1 Si+4 0 0 0.2626 0.867 0.0
O7 O-2 0 0 0.2223 1 0.0
Nb2 Nb+2 0.027 0.2188 0.3631 1 0.0
O6 O-2 0.238 0.2041 0.3355 1 0.0
Nb5 Nb+5 0 0 0.2961 0.132 0.0
O1 O-2 0.194 0.973 0.4479 1 0.0
O5 O-2 0.4936 0.3988 0.4432 1 0.0
Nb3 Nb+4 0.536 0.6062 0.474 1 0.0
Nb4 Nb+5 0 0 0.0833 1 0.0
O3 O-2 0.081 0.2281 0.2739 1 0.0
Sr1 Sr+2 0 0 0.5 1 0.0
